data_7202995
loop_
_publ_author_name
'Liu, Zijun'
'Chen, Tao'
'Liu, Bo'
'Huang, Zhen-Li'
'Huang, Ting'
'Li, Suyue'
'Xu, Yuxi'
'Qin, Jingui'

_publ_section_title
;
 Two-photon absorption of a series of V-shape molecules: the influence
 of acceptor's strength on two-photon absorption in a
 noncentrosymmetric D--\p--A--\p--D system
;
_journal_issue 44
_journal_name_full 'Journal of Materials Chemistry'
_journal_page_first 4685
_journal_paper_doi 10.1039/b707909e
_journal_volume 17
_journal_year 2007
_chemical_formula_sum 'C38 H47 N5'
_chemical_formula_weight 573.81
_chemical_name_systematic
;
?
;
_space_group_IT_number 15
_symmetry_cell_setting monoclinic
_symmetry_space_group_name_Hall '-C 2yc'
_symmetry_space_group_name_H-M 'C 1 2/c 1'
_atom_sites_solution_hydrogens geom
_atom_sites_solution_primary direct
_atom_sites_solution_secondary difmap
_audit_creation_method SHELXL-97
_cell_angle_alpha 90.00
_cell_angle_beta 119.369(2)
_cell_angle_gamma 90.00
_cell_formula_units_Z 4
_cell_length_a 22.745(3)
_cell_length_b 13.9148(18)
_cell_length_c 12.2573(16)
_cell_measurement_reflns_used 1716
_cell_measurement_temperature 292(2)
_cell_measurement_theta_max 20.57
_cell_measurement_theta_min 2.96
_cell_volume 3380.8(8)
_computing_cell_refinement 'Bruker SMART'
_computing_data_collection 'Bruker SMART'
_computing_data_reduction 'Bruker SAINT'
_computing_molecular_graphics 'Bruker SHELXTL'
_computing_publication_material 'Bruker SHELXTL'
_computing_structure_refinement 'SHELXL-97 (Sheldrick, 1997)'
_computing_structure_solution 'SHELXS-97 (Sheldrick, 1990)'
_diffrn_ambient_temperature 292(2)
_diffrn_measured_fraction_theta_full 0.991
_diffrn_measured_fraction_theta_max 0.991
_diffrn_measurement_device_type 'CCD area detector'
_diffrn_measurement_method 'phi and omega scans'
_diffrn_radiation_monochromator graphite
_diffrn_radiation_source 'fine-focus sealed tube'
_diffrn_radiation_type MoK\a
_diffrn_radiation_wavelength 0.71073
_diffrn_reflns_av_R_equivalents 0.1009
_diffrn_reflns_av_sigmaI/netI 0.0919
_diffrn_reflns_limit_h_max 27
_diffrn_reflns_limit_h_min -26
_diffrn_reflns_limit_k_max 16
_diffrn_reflns_limit_k_min -12
_diffrn_reflns_limit_l_max 14
_diffrn_reflns_limit_l_min -14
_diffrn_reflns_number 10013
_diffrn_reflns_theta_full 25.00
_diffrn_reflns_theta_max 25.00
_diffrn_reflns_theta_min 1.79
_exptl_absorpt_coefficient_mu 0.067
_exptl_absorpt_correction_T_max 0.9868
_exptl_absorpt_correction_T_min 0.9802
_exptl_absorpt_correction_type none
_exptl_crystal_colour brown
_exptl_crystal_density_diffrn 1.127
_exptl_crystal_density_method 'not measured'
_exptl_crystal_description block
_exptl_crystal_F_000 1240
_exptl_crystal_size_max 0.30
_exptl_crystal_size_mid 0.20
_exptl_crystal_size_min 0.20
_refine_diff_density_max 0.313
_refine_diff_density_min -0.163
_refine_diff_density_rms 0.042
_refine_ls_extinction_coef 0.0005(5)
_refine_ls_extinction_expression Fc^*^=kFc[1+0.001xFc^2^\l^3^/sin(2\q)]^-1/4^
_refine_ls_extinction_method SHELXL
_refine_ls_goodness_of_fit_ref 0.977
_refine_ls_hydrogen_treatment constr
_refine_ls_matrix_type full
_refine_ls_number_parameters 201
_refine_ls_number_reflns 2967
_refine_ls_number_restraints 0
_refine_ls_restrained_S_all 0.977
_refine_ls_R_factor_all 0.1235
_refine_ls_R_factor_gt 0.0694
_refine_ls_shift/su_max 0.000
_refine_ls_shift/su_mean 0.000
_refine_ls_structure_factor_coef Fsqd
_refine_ls_weighting_details 'calc w=1/[\s^2^(Fo^2^)+(0.1033P)^2^+0.0000P] where P=(Fo^2^+2Fc^2^)/3'
_refine_ls_weighting_scheme calc
_refine_ls_wR_factor_gt 0.1725
_refine_ls_wR_factor_ref 0.2053
_reflns_number_gt 1521
_reflns_number_total 2967
_reflns_threshold_expression >2sigma(I)
_cod_data_source_file b707909e.txt
_cod_data_source_block 060630am
_cod_depositor_comments
;
The following automatic conversions were performed:
'_symmetry_cell_setting' value 'Monoclinic' changed to 'monoclinic'
according to '/home/saulius/struct/CIF-dictionaries/cif_core.dic'
dictionary named 'cif_core.dic' version 2.4.1 from 2010-06-29.

Automatic conversion script
Id: cif_fix_enum 1527 2010-12-29 10:47:43Z saulius 

The following automatic conversions were performed:

'_refine_ls_hydrogen_treatment' value 'constrl' was replaced with the
value 'constr' as specified in the replacement file
'src/cod-tools/trunk/data/replacement-values/replacement_values.lst'.

Automatic conversion script
Id: cif_fix_values 5376 2017-05-30 11:51:03Z andrius 
;
_cod_original_cell_volume 3380.7(8)
_cod_original_sg_symbol_H-M C2/c
_cod_database_code 7202995

loop_
_symmetry_equiv_pos_as_xyz
'x, y, z'
'-x, y, -z+1/2'
'x+1/2, y+1/2, z'
'-x+1/2, y+1/2, -z+1/2'
'-x, -y, -z'
'x, -y, z-1/2'
'-x+1/2, -y+1/2, -z'
'x+1/2, -y+1/2, z-1/2'

loop_
_atom_site_label
_atom_site_type_symbol
_atom_site_fract_x
_atom_site_fract_y
_atom_site_fract_z
_atom_site_U_iso_or_equiv
_atom_site_adp_type
_atom_site_occupancy
_atom_site_symmetry_multiplicity
_atom_site_calc_flag
_atom_site_refinement_flags
_atom_site_disorder_assembly
_atom_site_disorder_group
N1 N 0.03148(9) 0.22234(17) 0.19571(16) 0.0788(6) Uani 1 1 d . . .
C2 C 0.03187(11) 0.1256(2) 0.1968(2) 0.0774(7) Uani 1 1 d . . .
C15 C 0.0000 0.2661(3) 0.2500 0.0713(9) Uani 1 2 d S . .
C16 C 0.0000 0.3722(3) 0.2500 0.0748(9) Uani 1 2 d S . .
C4 C 0.10652(12) 0.12098(19) 0.1058(2) 0.0839(7) Uani 1 1 d . . .
H4 H 0.1078 0.1875 0.1144 0.101 Uiso 1 1 calc R . .
C3 C 0.06848(12) 0.07663(19) 0.1426(2) 0.0827(7) Uani 1 1 d . . .
H3 H 0.0645 0.0102 0.1338 0.099 Uiso 1 1 calc R . .
C1 C 0.0000 0.0750(3) 0.2500 0.0846(10) Uani 1 2 d S . .
H1 H 0.0000 0.0082 0.2500 0.102 Uiso 1 2 calc SR . .
C18 C 0.02062(14) 0.5231(2) 0.1781(2) 0.0897(8) Uani 1 1 d . . .
H18 H 0.0346 0.5551 0.1283 0.108 Uiso 1 1 calc R . .
N3 N 0.0000 0.6760(2) 0.2500 0.1039(10) Uani 1 2 d S . .
C5 C 0.14715(12) 0.0828(2) 0.0535(2) 0.0818(7) Uani 1 1 d . . .
C19 C 0.0000 0.5766(3) 0.2500 0.0828(10) Uani 1 2 d S . .
C17 C 0.02069(13) 0.4252(2) 0.1793(2) 0.0850(8) Uani 1 1 d . . .
H17 H 0.0352 0.3927 0.1307 0.102 Uiso 1 1 calc R . .
C7 C 0.14664(12) -0.0121(2) 0.0195(2) 0.0880(8) Uani 1 1 d . . .
H7 H 0.1174 -0.0550 0.0268 0.106 Uiso 1 1 calc R . .
N2 N 0.27591(14) -0.0168(2) -0.0773(3) 0.1215(9) Uani 1 1 d . . .
C10 C 0.23384(14) 0.0153(2) -0.0356(2) 0.0951(9) Uani 1 1 d . . .
C9 C 0.18787(13) -0.0449(2) -0.0247(3) 0.0955(8) Uani 1 1 d . . .
H9 H 0.1852 -0.1090 -0.0481 0.115 Uiso 1 1 calc R . .
C8 C 0.23420(17) 0.1103(2) -0.0011(3) 0.1171(11) Uani 1 1 d . . .
H8 H 0.2634 0.1536 -0.0080 0.141 Uiso 1 1 calc R . .
C6 C 0.19269(17) 0.1420(2) 0.0426(3) 0.1130(10) Uani 1 1 d . . .
H6 H 0.1952 0.2061 0.0659 0.136 Uiso 1 1 calc R . .
C20 C -0.00968(18) 0.7309(2) 0.3406(3) 0.1190(11) Uani 1 1 d . . .
H20A H 0.0159 0.7902 0.3583 0.143 Uiso 1 1 calc R . .
H20B H 0.0086 0.6946 0.4180 0.143 Uiso 1 1 calc R . .
C13 C 0.27646(17) -0.1172(3) -0.1134(3) 0.1226(11) Uani 1 1 d . . .
H13A H 0.2314 -0.1439 -0.1473 0.147 Uiso 1 1 calc R . .
H13B H 0.2889 -0.1196 -0.1786 0.147 Uiso 1 1 calc R . .
C11 C 0.33175(19) 0.0489(3) -0.0742(4) 0.1357(13) Uani 1 1 d . . .
H11A H 0.3468 0.0947 -0.0060 0.163 Uiso 1 1 calc R . .
H11B H 0.3702 0.0107 -0.0620 0.163 Uiso 1 1 calc R . .
C14 C 0.3231(2) -0.1748(3) -0.0086(4) 0.1557(15) Uani 1 1 d . . .
H14A H 0.3671 -0.1459 0.0292 0.233 Uiso 1 1 calc R . .
H14B H 0.3253 -0.2383 -0.0372 0.233 Uiso 1 1 calc R . .
H14C H 0.3080 -0.1787 0.0519 0.233 Uiso 1 1 calc R . .
C12 C 0.3033(2) 0.0986(4) -0.1921(4) 0.1780(17) Uani 1 1 d . . .
H12A H 0.2919 0.0530 -0.2582 0.267 Uiso 1 1 calc R . .
H12B H 0.3356 0.1436 -0.1908 0.267 Uiso 1 1 calc R . .
H12C H 0.2634 0.1323 -0.2059 0.267 Uiso 1 1 calc R . .
C21 C -0.0811(2) 0.7550(3) 0.3001(4) 0.1741(17) Uani 1 1 d . . .
H21A H -0.0985 0.7963 0.2282 0.261 Uiso 1 1 calc R . .
H21B H -0.0836 0.7872 0.3669 0.261 Uiso 1 1 calc R . .
H21C H -0.1073 0.6970 0.2790 0.261 Uiso 1 1 calc R . .

loop_
_atom_site_aniso_label
_atom_site_aniso_U_11
_atom_site_aniso_U_22
_atom_site_aniso_U_33
_atom_site_aniso_U_23
_atom_site_aniso_U_13
_atom_site_aniso_U_12
N1 0.0709(12) 0.0930(16) 0.0793(13) -0.0022(11) 0.0420(11) 0.0011(11)
C2 0.0613(14) 0.0871(19) 0.0801(16) -0.0013(14) 0.0318(13) 0.0014(14)
C15 0.0614(19) 0.086(3) 0.0643(19) 0.000 0.0294(16) 0.000
C16 0.070(2) 0.096(3) 0.066(2) 0.000 0.0396(17) 0.000
C4 0.0839(16) 0.0899(19) 0.0829(17) 0.0069(13) 0.0448(14) 0.0061(15)
C3 0.0771(16) 0.0871(18) 0.0930(18) -0.0004(14) 0.0488(15) 0.0024(14)
C1 0.075(2) 0.085(3) 0.102(3) 0.000 0.050(2) 0.000
C18 0.107(2) 0.101(2) 0.0808(17) 0.0064(15) 0.0615(16) 0.0025(16)
N3 0.154(3) 0.088(2) 0.095(2) 0.000 0.080(2) 0.000
C5 0.0841(17) 0.0874(19) 0.0864(17) 0.0108(14) 0.0516(15) 0.0111(15)
C19 0.095(2) 0.089(3) 0.070(2) 0.000 0.045(2) 0.000
C17 0.0991(18) 0.091(2) 0.0802(17) 0.0015(14) 0.0562(15) 0.0062(15)
C7 0.0744(16) 0.103(2) 0.0927(18) -0.0044(15) 0.0458(15) -0.0054(15)
N2 0.127(2) 0.120(2) 0.165(2) 0.0017(18) 0.109(2) 0.0086(17)
C10 0.098(2) 0.106(2) 0.104(2) 0.0109(16) 0.0673(18) 0.0129(18)
C9 0.0862(18) 0.101(2) 0.114(2) -0.0108(16) 0.0599(17) -0.0017(15)
C8 0.145(3) 0.102(3) 0.160(3) 0.012(2) 0.118(3) 0.000(2)
C6 0.153(3) 0.088(2) 0.150(3) 0.0102(18) 0.115(2) 0.0007(19)
C20 0.161(3) 0.100(2) 0.110(2) -0.0144(18) 0.077(2) -0.011(2)
C13 0.106(2) 0.159(3) 0.120(3) -0.013(2) 0.068(2) 0.008(2)
C11 0.151(3) 0.151(3) 0.149(3) 0.011(3) 0.108(3) 0.027(3)
C14 0.123(3) 0.173(4) 0.164(3) 0.014(3) 0.065(3) 0.015(3)
C12 0.181(4) 0.240(5) 0.133(3) -0.023(3) 0.092(3) -0.010(4)
C21 0.208(5) 0.163(4) 0.211(4) 0.002(3) 0.149(4) 0.029(3)

loop_
_atom_type_symbol
_atom_type_description
_atom_type_scat_dispersion_real
_atom_type_scat_dispersion_imag
_atom_type_scat_source
C C 0.0033 0.0016 'International Tables Vol C Tables 4.2.6.8 and 6.1.1.4'
H H 0.0000 0.0000 'International Tables Vol C Tables 4.2.6.8 and 6.1.1.4'
N N 0.0061 0.0033 'International Tables Vol C Tables 4.2.6.8 and 6.1.1.4'

loop_
_geom_angle_atom_site_label_1
_geom_angle_atom_site_label_2
_geom_angle_atom_site_label_3
_geom_angle
_geom_angle_site_symmetry_1
_geom_angle_site_symmetry_3
_geom_angle_publ_flag
C15 N1 C2 116.9(2) . . ?
N1 C2 C1 120.8(2) . . ?
N1 C2 C3 117.7(2) . . ?
C1 C2 C3 121.5(3) . . ?
N1 C15 N1 126.0(3) . 2 ?
N1 C15 C16 117.02(17) . . ?
N1 C15 C16 117.02(17) 2 . ?
C17 C16 C17 115.6(4) . 2 ?
C17 C16 C15 122.21(18) . . ?
C17 C16 C15 122.20(18) 2 . ?
C3 C4 C5 130.3(3) . . ?
C3 C4 H4 114.8 . . ?
C5 C4 H4 114.8 . . ?
C4 C3 C2 123.7(3) . . ?
C4 C3 H3 118.1 . . ?
C2 C3 H3 118.1 . . ?
C2 C1 C2 118.7(4) . 2 ?
C2 C1 H1 120.6 . . ?
C2 C1 H1 120.6 2 . ?
C17 C18 C19 121.6(2) . . ?
C17 C18 H18 119.2 . . ?
C19 C18 H18 119.2 . . ?
C19 N3 C20 121.79(17) . 2 ?
C19 N3 C20 121.79(17) . . ?
C20 N3 C20 116.4(3) 2 . ?
C6 C5 C7 115.9(2) . . ?
C6 C5 C4 119.5(3) . . ?
C7 C5 C4 124.5(2) . . ?
N3 C19 C18 122.17(18) . . ?
N3 C19 C18 122.17(18) . 2 ?
C18 C19 C18 115.7(4) . 2 ?
C18 C17 C16 122.7(2) . . ?
C18 C17 H17 118.6 . . ?
C16 C17 H17 118.6 . . ?
C9 C7 C5 122.0(3) . . ?
C9 C7 H7 119.0 . . ?
C5 C7 H7 119.0 . . ?
C10 N2 C13 122.5(3) . . ?
C10 N2 C11 121.0(3) . . ?
C13 N2 C11 116.2(2) . . ?
N2 C10 C8 121.8(3) . . ?
N2 C10 C9 122.4(3) . . ?
C8 C10 C9 115.9(2) . . ?
C7 C9 C10 121.9(3) . . ?
C7 C9 H9 119.1 . . ?
C10 C9 H9 119.1 . . ?
C6 C8 C10 121.6(3) . . ?
C6 C8 H8 119.2 . . ?
C10 C8 H8 119.2 . . ?
C8 C6 C5 122.7(3) . . ?
C8 C6 H6 118.6 . . ?
C5 C6 H6 118.6 . . ?
N3 C20 C21 114.5(3) . . ?
N3 C20 H20A 108.6 . . ?
C21 C20 H20A 108.6 . . ?
N3 C20 H20B 108.6 . . ?
C21 C20 H20B 108.6 . . ?
H20A C20 H20B 107.6 . . ?
C14 C13 N2 111.8(3) . . ?
C14 C13 H13A 109.3 . . ?
N2 C13 H13A 109.3 . . ?
C14 C13 H13B 109.3 . . ?
N2 C13 H13B 109.3 . . ?
H13A C13 H13B 107.9 . . ?
C12 C11 N2 107.4(4) . . ?
C12 C11 H11A 110.2 . . ?
N2 C11 H11A 110.2 . . ?
C12 C11 H11B 110.2 . . ?
N2 C11 H11B 110.2 . . ?
H11A C11 H11B 108.5 . . ?
C13 C14 H14A 109.5 . . ?
C13 C14 H14B 109.5 . . ?
H14A C14 H14B 109.5 . . ?
C13 C14 H14C 109.5 . . ?
H14A C14 H14C 109.5 . . ?
H14B C14 H14C 109.5 . . ?
C11 C12 H12A 109.5 . . ?
C11 C12 H12B 109.5 . . ?
H12A C12 H12B 109.5 . . ?
C11 C12 H12C 109.5 . . ?
H12A C12 H12C 109.5 . . ?
H12B C12 H12C 109.5 . . ?
C20 C21 H21A 109.5 . . ?
C20 C21 H21B 109.5 . . ?
H21A C21 H21B 109.5 . . ?
C20 C21 H21C 109.5 . . ?
H21A C21 H21C 109.5 . . ?
H21B C21 H21C 109.5 . . ?

loop_
_geom_bond_atom_site_label_1
_geom_bond_atom_site_label_2
_geom_bond_distance
_geom_bond_site_symmetry_2
_geom_bond_publ_flag
N1 C15 1.339(2) . ?
N1 C2 1.346(3) . ?
C2 C1 1.383(3) . ?
C2 C3 1.463(3) . ?
C15 N1 1.339(2) 2 ?
C15 C16 1.478(5) . ?
C16 C17 1.384(3) . ?
C16 C17 1.384(3) 2 ?
C4 C3 1.310(3) . ?
C4 C5 1.459(3) . ?
C4 H4 0.9300 . ?
C3 H3 0.9300 . ?
C1 C2 1.383(3) 2 ?
C1 H1 0.9300 . ?
C18 C17 1.362(3) . ?
C18 C19 1.398(3) . ?
C18 H18 0.9300 . ?
N3 C19 1.383(4) . ?
N3 C20 1.452(3) 2 ?
N3 C20 1.452(3) . ?
C5 C6 1.381(4) . ?
C5 C7 1.383(3) . ?
C19 C18 1.398(3) 2 ?
C17 H17 0.9300 . ?
C7 C9 1.371(3) . ?
C7 H7 0.9300 . ?
N2 C10 1.363(3) . ?
N2 C13 1.468(4) . ?
N2 C11 1.550(4) . ?
C10 C8 1.387(4) . ?
C10 C9 1.396(4) . ?
C9 H9 0.9300 . ?
C8 C6 1.367(4) . ?
C8 H8 0.9300 . ?
C6 H6 0.9300 . ?
C20 C21 1.485(5) . ?
C20 H20A 0.9700 . ?
C20 H20B 0.9700 . ?
C13 C14 1.443(5) . ?
C13 H13A 0.9700 . ?
C13 H13B 0.9700 . ?
C11 C12 1.438(5) . ?
C11 H11A 0.9700 . ?
C11 H11B 0.9700 . ?
C14 H14A 0.9600 . ?
C14 H14B 0.9600 . ?
C14 H14C 0.9600 . ?
C12 H12A 0.9600 . ?
C12 H12B 0.9600 . ?
C12 H12C 0.9600 . ?
C21 H21A 0.9600 . ?
C21 H21B 0.9600 . ?
C21 H21C 0.9600 . ?

loop_
_geom_torsion_atom_site_label_1
_geom_torsion_atom_site_label_2
_geom_torsion_atom_site_label_3
_geom_torsion_atom_site_label_4
_geom_torsion
_geom_torsion_site_symmetry_1
_geom_torsion_site_symmetry_2
_geom_torsion_site_symmetry_3
_geom_torsion_site_symmetry_4
_geom_torsion_publ_flag
C15 N1 C2 C1 1.1(3) . . . . ?
C15 N1 C2 C3 -177.45(16) . . . . ?
C2 N1 C15 N1 -0.53(14) . . . 2 ?
C2 N1 C15 C16 179.47(14) . . . . ?
N1 C15 C16 C17 11.04(15) . . . . ?
N1 C15 C16 C17 -168.96(15) 2 . . . ?
N1 C15 C16 C17 -168.96(15) . . . 2 ?
N1 C15 C16 C17 11.04(15) 2 . . 2 ?
C5 C4 C3 C2 178.3(2) . . . . ?
N1 C2 C3 C4 7.6(3) . . . . ?
C1 C2 C3 C4 -170.9(2) . . . . ?
N1 C2 C1 C2 -0.55(14) . . . 2 ?
C3 C2 C1 C2 177.9(2) . . . 2 ?
C3 C4 C5 C6 -168.3(3) . . . . ?
C3 C4 C5 C7 7.7(4) . . . . ?
C20 N3 C19 C18 11.3(2) 2 . . . ?
C20 N3 C19 C18 -168.7(2) . . . . ?
C20 N3 C19 C18 -168.7(2) 2 . . 2 ?
C20 N3 C19 C18 11.3(2) . . . 2 ?
C17 C18 C19 N3 179.70(18) . . . . ?
C17 C18 C19 C18 -0.30(18) . . . 2 ?
C19 C18 C17 C16 0.6(4) . . . . ?
C17 C16 C17 C18 -0.31(18) 2 . . . ?
C15 C16 C17 C18 179.69(18) . . . . ?
C6 C5 C7 C9 -1.2(4) . . . . ?
C4 C5 C7 C9 -177.4(2) . . . . ?
C13 N2 C10 C8 179.7(3) . . . . ?
C11 N2 C10 C8 6.9(5) . . . . ?
C13 N2 C10 C9 -0.3(5) . . . . ?
C11 N2 C10 C9 -173.1(3) . . . . ?
C5 C7 C9 C10 1.3(4) . . . . ?
N2 C10 C9 C7 178.8(3) . . . . ?
C8 C10 C9 C7 -1.2(4) . . . . ?
N2 C10 C8 C6 -178.9(3) . . . . ?
C9 C10 C8 C6 1.0(4) . . . . ?
C10 C8 C6 C5 -1.1(5) . . . . ?
C7 C5 C6 C8 1.1(4) . . . . ?
C4 C5 C6 C8 177.5(3) . . . . ?
C19 N3 C20 C21 -90.6(3) . . . . ?
C20 N3 C20 C21 89.4(3) 2 . . . ?
C10 N2 C13 C14 -89.5(4) . . . . ?
C11 N2 C13 C14 83.5(4) . . . . ?
C10 N2 C11 C12 -90.9(4) . . . . ?
C13 N2 C11 C12 95.9(3) . . . . ?
